data_7244293
loop_
_publ_author_name
'Edkins, Katharina'
'Tweedy, Jane'
'Fung, Stephanie'
'Edkins, Robert M.'

_publ_section_title
;
 Steric influence on solvate formation -- a comparison of resorcylic acid
 and two brominated derivatives
;
_journal_name_full CrystEngComm
_journal_paper_doi 10.1039/D1CE01592C
_journal_year 2022
_chemical_formula_moiety 'C7 H5 Br O4, 2(C2 H4 O)'
_chemical_formula_sum 'C11 H13 Br O6'
_chemical_formula_weight 321.12
_chemical_name_systematic '5-bromo-resorcylic acid dioxane solvate'
_space_group_crystal_system orthorhombic
_space_group_IT_number 62
_space_group_name_Hall '-P 2ac 2n'
_space_group_name_H-M_alt 'P n m a'
_atom_sites_solution_hydrogens mixed
_atom_sites_solution_primary iterative
_audit_creation_date 2016-12-07
_audit_creation_method
;
Olex2 1.2
(compiled 2016.11.24 svn.r3356 for OlexSys, GUI svn.r5267)
;
_audit_update_record
;
2021-11-08 deposited with the CCDC.	2022-01-19 downloaded from the CCDC.
;
_cell_angle_alpha 90
_cell_angle_beta 90
_cell_angle_gamma 90
_cell_formula_units_Z 8
_cell_length_a 22.7597(16)
_cell_length_b 6.6011(5)
_cell_length_c 16.7307(12)
_cell_measurement_reflns_used 9903
_cell_measurement_temperature 120
_cell_measurement_theta_max 25.82
_cell_measurement_theta_min 2.59
_cell_volume 2513.6(3)
_computing_cell_refinement 'SAINT v8.37A (Bruker, 2015)'
_computing_data_reduction 'SAINT v8.37A (Bruker, 2015)'
_computing_molecular_graphics 'Olex2 (Dolomanov et al., 2009)'
_computing_publication_material 'Olex2 (Dolomanov et al., 2009)'
_computing_structure_refinement 'XL (Sheldrick, 2008)'
_computing_structure_solution 'olex2.solve (Bourhis et al., 2015)'
_diffrn_ambient_temperature 120
_diffrn_detector 'Bruker APEX2 area detector'
_diffrn_detector_area_resol_mean 7.9
_diffrn_detector_type 'CCD area detector'
_diffrn_measured_fraction_theta_full 0.999
_diffrn_measured_fraction_theta_max 0.997
_diffrn_measurement_device 'three-circle diffractometer'
_diffrn_measurement_device_type 'Bruker SMART APEX2 area detector'
_diffrn_measurement_method '\w and \f scans'
_diffrn_radiation_monochromator 'mirror optics'
_diffrn_radiation_probe x-ray
_diffrn_radiation_type MoK\a
_diffrn_radiation_wavelength 0.71073
_diffrn_reflns_av_R_equivalents 0.1271
_diffrn_reflns_av_unetI/netI 0.0365
_diffrn_reflns_Laue_measured_fraction_full 0.999
_diffrn_reflns_Laue_measured_fraction_max 0.997
_diffrn_reflns_limit_h_max 28
_diffrn_reflns_limit_h_min -28
_diffrn_reflns_limit_k_max 8
_diffrn_reflns_limit_k_min -8
_diffrn_reflns_limit_l_max 21
_diffrn_reflns_limit_l_min -20
_diffrn_reflns_number 71370
_diffrn_reflns_point_group_measured_fraction_full 0.999
_diffrn_reflns_point_group_measured_fraction_max 0.997
_diffrn_reflns_theta_full 25.242
_diffrn_reflns_theta_max 26.774
_diffrn_reflns_theta_min 2.435
_diffrn_source 'microfocus sealed X-ray tube'
_diffrn_source_type 'Incoatec I\ms'
_diffrn_standards_number 0
_exptl_absorpt_coefficient_mu 3.288
_exptl_absorpt_correction_T_max 0.8788
_exptl_absorpt_correction_T_min 0.6240
_exptl_absorpt_correction_type analytical
_exptl_absorpt_process_details
;
SADABS-2014/5 (Bruker,2014/5) was used for absorption correction.
wR2(int) was 0.1489 before and 0.0758 after correction.
The Ratio of minimum to maximum transmission is 0.7101.
The \l/2 correction factor is Not present.
;
_exptl_crystal_colour 'clear colourless'
_exptl_crystal_colour_lustre clear
_exptl_crystal_colour_primary colourless
_exptl_crystal_density_diffrn 1.697
_exptl_crystal_description prism
_exptl_crystal_F_000 1296
_exptl_crystal_recrystallization_method 'Crystallised from dioxane solution'
_exptl_crystal_size_max 0.328
_exptl_crystal_size_mid 0.058
_exptl_crystal_size_min 0.058
_refine_diff_density_max 1.878
_refine_diff_density_min -0.603
_refine_diff_density_rms 0.100
_refine_ls_extinction_method none
_refine_ls_goodness_of_fit_ref 1.083
_refine_ls_hydrogen_treatment constr
_refine_ls_matrix_type full
_refine_ls_number_parameters 208
_refine_ls_number_reflns 2914
_refine_ls_number_restraints 0
_refine_ls_restrained_S_all 1.083
_refine_ls_R_factor_all 0.0693
_refine_ls_R_factor_gt 0.0434
_refine_ls_shift/su_max 0.001
_refine_ls_shift/su_mean 0.000
_refine_ls_structure_factor_coef Fsqd
_refine_ls_weighting_details 'w=1/[\s^2^(Fo^2^)+(0.0396P)^2^+4.9669P] where P=(Fo^2^+2Fc^2^)/3'
_refine_ls_weighting_scheme calc
_refine_ls_wR_factor_gt 0.0880
_refine_ls_wR_factor_ref 0.0970
_reflns_Friedel_coverage 0.000
_reflns_number_gt 2267
_reflns_number_total 2914
_reflns_threshold_expression 'I > 2\s(I)'
_cod_data_source_file d1ce01592c2.cif
_cod_data_source_block ke056
_cod_database_code 7244293
_shelx_space_group_comment
;
The symmetry employed for this shelxl refinement is uniquely defined
by the following loop, which should always be used as a source of
symmetry information in preference to the above space-group names.
They are only intended as comments.
;
_olex2_refinement_description
;
1. Fixed Uiso
 At 1.2 times of:
  All C(H) groups, All C(H,H) groups
 At 1.5 times of:
  All O(H) groups
2. Others
 Fixed Sof: H4A(0.5) H1B(0.5) H3A(0.5)
3.a Riding coordinates:
 O1A(H1A), O3B(H3B), O4B(H4BA)
3.b Secondary CH2 refined with riding coordinates:
 C3S(H3SA,H3SB), C2S(H2SA,H2SB), C1S(H1SA,H1SB), C4S(H4SA,H4SB)
3.c Aromatic/amide H refined with riding coordinates:
 C4B(H4B), C7A(H7A), C7B(H7B), C4A(H4AA)
3.d Idealised tetrahedral OH refined as rotating group:
 O4A(H4A), O1B(H1B), O3A(H3A)
;
_shelx_shelxl_version_number 2014/7
_olex2_exptl_crystal_mounting_method
'Crystal soaked in perfluoro polyether oil and mounted on MiTeGen sample holder directly into the pre-cooled cryostream'
_olex2_submission_special_instructions 'No special instructions were received'

loop_
_space_group_symop_operation_xyz
'x, y, z'
'-x+1/2, -y, z+1/2'
'x+1/2, -y+1/2, -z+1/2'
'-x, y+1/2, -z'
'-x, -y, -z'
'x-1/2, y, -z-1/2'
'-x-1/2, y-1/2, z-1/2'
'x, -y-1/2, z'

loop_
_atom_site_label
_atom_site_type_symbol
_atom_site_fract_x
_atom_site_fract_y
_atom_site_fract_z
_atom_site_U_iso_or_equiv
_atom_site_adp_type
_atom_site_occupancy
_atom_site_site_symmetry_order
_atom_site_calc_flag
_atom_site_refinement_flags_posn
_atom_site_refinement_flags_adp
_atom_site_refinement_flags_occupancy
_atom_site_disorder_assembly
_atom_site_disorder_group
Br1A Br 0.40007(2) 0.2500 1.24843(3) 0.02815(15) Uani 1 2 d S T P . .
Br1B Br 0.48345(2) 0.2500 0.54430(3) 0.02915(16) Uani 1 2 d S T P . .
O1A O 0.60080(15) 0.2500 1.41164(18) 0.0233(8) Uani 1 2 d S T P . .
H1A H 0.6267 0.2500 1.4455 0.035 Uiso 1 2 d RS T P . .
O2A O 0.67788(14) 0.2500 1.3283(2) 0.0227(8) Uani 1 2 d S T P . .
C4B C 0.3593(2) 0.2500 0.7271(3) 0.0167(10) Uani 1 2 d S T P . .
H4B H 0.3177 0.2500 0.7319 0.020 Uiso 1 2 calc RS T P . .
C6A C 0.4814(2) 0.2500 1.2267(3) 0.0168(10) Uani 1 2 d S T P . .
C2A C 0.5810(2) 0.2500 1.2747(3) 0.0142(9) Uani 1 2 d S T P . .
C5B C 0.3855(2) 0.2500 0.6515(3) 0.0174(10) Uani 1 2 d S T P . .
C1A C 0.6247(2) 0.2500 1.3396(3) 0.0182(10) Uani 1 2 d S T P . .
C6B C 0.4473(2) 0.2500 0.6461(3) 0.0163(10) Uani 1 2 d S T P . .
C7A C 0.5215(2) 0.2500 1.2892(3) 0.0154(9) Uani 1 2 d S T P . .
H7A H 0.5076 0.2500 1.3427 0.018 Uiso 1 2 calc RS T P . .
O4A O 0.45977(14) 0.2500 1.08896(18) 0.0207(7) Uani 1 2 d S T P . .
H4A H 0.4750 0.2871 1.0456 0.031 Uiso 0.5 1 calc GR . . . .
O1B O 0.54902(15) 0.2500 0.8449(2) 0.0256(8) Uani 1 2 d S T P . .
H1B H 0.5677 0.2302 0.8875 0.038 Uiso 0.5 1 calc GR . . . .
O3B O 0.36642(14) 0.2500 0.86731(19) 0.0217(8) Uani 1 2 d S T P . .
H3B H 0.3909 0.2500 0.9032 0.033 Uiso 1 2 d RS T P . .
O3A O 0.65847(13) 0.2500 1.1753(2) 0.0221(8) Uani 1 2 d S T P . .
H3A H 0.6784 0.2847 1.2153 0.033 Uiso 0.5 1 calc GR . . . .
O2B O 0.47249(14) 0.2500 0.92833(18) 0.0217(8) Uani 1 2 d S T P . .
O4B O 0.35425(14) 0.2500 0.58357(19) 0.0221(8) Uani 1 2 d S T P . .
H4BA H 0.3187 0.2500 0.5941 0.033 Uiso 1 2 d RS T P . .
C7B C 0.4810(2) 0.2500 0.7134(3) 0.0137(9) Uani 1 2 d S T P . .
H7B H 0.5226 0.2500 0.7086 0.016 Uiso 1 2 calc RS T P . .
C1B C 0.4927(2) 0.2500 0.8599(3) 0.0167(10) Uani 1 2 d S T P . .
C4A C 0.56020(19) 0.2500 1.1319(3) 0.0144(9) Uani 1 2 d S T P . .
H4AA H 0.5738 0.2500 1.0782 0.017 Uiso 1 2 calc RS T P . .
C5A C 0.5009(2) 0.2500 1.1468(3) 0.0140(9) Uani 1 2 d S T P . .
C3B C 0.3942(2) 0.2500 0.7953(3) 0.0151(10) Uani 1 2 d S T P . .
C2B C 0.4556(2) 0.2500 0.7891(3) 0.0144(9) Uani 1 2 d S T P . .
C3A C 0.6010(2) 0.2500 1.1945(3) 0.0155(9) Uani 1 2 d S T P . .
O3S O 0.62557(14) 0.2500 0.9589(2) 0.0242(8) Uani 1 2 d S T P . .
O1S O 0.67687(17) 0.2500 1.5341(2) 0.0333(9) Uani 1 2 d S T P . .
O4S O 0.74061(16) 0.2500 0.9021(3) 0.0360(10) Uani 1 2 d S T P . .
O2S O 0.71071(16) 0.2500 1.6965(2) 0.0270(8) Uani 1 2 d S T P . .
C3S C 0.66109(16) 0.0705(6) 0.9620(2) 0.0318(9) Uani 1 1 d . . . . .
H3SA H 0.6357 -0.0506 0.9568 0.038 Uiso 1 1 calc R . . . .
H3SB H 0.6814 0.0632 1.0143 0.038 Uiso 1 1 calc R . . . .
C2S C 0.71637(16) 0.0738(6) 1.6482(2) 0.0273(8) Uani 1 1 d . . . . .
H2SA H 0.7118 -0.0485 1.6819 0.033 Uiso 1 1 calc R . . . .
H2SB H 0.7561 0.0703 1.6240 0.033 Uiso 1 1 calc R . . . .
C1S C 0.67079(17) 0.0725(6) 1.5832(2) 0.0317(9) Uani 1 1 d . . . . .
H1SA H 0.6755 -0.0505 1.5500 0.038 Uiso 1 1 calc R . . . .
H1SB H 0.6311 0.0696 1.6073 0.038 Uiso 1 1 calc R . . . .
C4S C 0.70548(16) 0.0724(6) 0.8963(3) 0.0357(10) Uani 1 1 d . . . . .
H4SA H 0.7307 -0.0493 0.9002 0.043 Uiso 1 1 calc R . . . .
H4SB H 0.6853 0.0695 0.8439 0.043 Uiso 1 1 calc R . . . .

loop_
_atom_site_aniso_label
_atom_site_aniso_U_11
_atom_site_aniso_U_22
_atom_site_aniso_U_33
_atom_site_aniso_U_23
_atom_site_aniso_U_13
_atom_site_aniso_U_12
Br1A 0.0175(2) 0.0458(3) 0.0212(3) 0.000 0.0031(2) 0.000
Br1B 0.0358(3) 0.0381(3) 0.0136(2) 0.000 0.0062(2) 0.000
O1A 0.0285(18) 0.030(2) 0.0110(16) 0.000 -0.0067(14) 0.000
O2A 0.0188(18) 0.0216(19) 0.0276(19) 0.000 -0.0073(15) 0.000
C4B 0.020(2) 0.014(2) 0.016(2) 0.000 -0.0022(18) 0.000
C6A 0.016(2) 0.017(2) 0.017(2) 0.000 0.0029(18) 0.000
C2A 0.023(2) 0.008(2) 0.012(2) 0.000 -0.0052(18) 0.000
C5B 0.025(3) 0.011(2) 0.016(2) 0.000 -0.0023(19) 0.000
C1A 0.025(3) 0.011(2) 0.019(2) 0.000 -0.006(2) 0.000
C6B 0.026(3) 0.010(2) 0.013(2) 0.000 0.0009(19) 0.000
C7A 0.024(2) 0.010(2) 0.012(2) 0.000 0.0014(19) 0.000
O4A 0.0214(17) 0.030(2) 0.0109(16) 0.000 -0.0003(13) 0.000
O1B 0.0213(18) 0.036(2) 0.0193(17) 0.000 -0.0049(14) 0.000
O3B 0.0194(17) 0.033(2) 0.0134(16) 0.000 0.0001(13) 0.000
O3A 0.0146(17) 0.030(2) 0.0213(18) 0.000 0.0004(13) 0.000
O2B 0.0267(18) 0.031(2) 0.0077(15) 0.000 -0.0042(14) 0.000
O4B 0.0231(17) 0.028(2) 0.0156(16) 0.000 -0.0069(14) 0.000
C7B 0.017(2) 0.009(2) 0.015(2) 0.000 0.0017(19) 0.000
C1B 0.020(2) 0.012(2) 0.018(2) 0.000 -0.0025(19) 0.000
C4A 0.019(2) 0.012(2) 0.012(2) 0.000 0.0010(18) 0.000
C5A 0.021(2) 0.009(2) 0.011(2) 0.000 -0.0016(17) 0.000
C3B 0.026(3) 0.009(2) 0.010(2) 0.000 0.0051(18) 0.000
C2B 0.021(2) 0.010(2) 0.012(2) 0.000 -0.0054(19) 0.000
C3A 0.017(2) 0.009(2) 0.020(2) 0.000 0.0026(19) 0.000
O3S 0.0160(16) 0.039(2) 0.0173(17) 0.000 -0.0004(14) 0.000
O1S 0.045(2) 0.039(2) 0.0159(18) 0.000 -0.0099(17) 0.000
O4S 0.0237(19) 0.027(2) 0.057(3) 0.000 0.0154(18) 0.000
O2S 0.030(2) 0.035(2) 0.0162(17) 0.000 -0.0025(15) 0.000
C3S 0.0290(19) 0.033(2) 0.034(2) 0.0109(18) -0.0036(16) -0.0044(17)
C2S 0.034(2) 0.024(2) 0.0238(18) 0.0021(16) -0.0008(16) 0.0041(17)
C1S 0.044(2) 0.024(2) 0.0270(19) -0.0012(17) -0.0103(17) -0.0049(18)
C4S 0.030(2) 0.025(2) 0.052(3) -0.0079(19) 0.0086(18) 0.0002(17)

loop_
_atom_type_symbol
_atom_type_description
_atom_type_scat_dispersion_real
_atom_type_scat_dispersion_imag
_atom_type_scat_source
C C 0.0033 0.0016 'International Tables Vol C Tables 4.2.6.8 and 6.1.1.4'
H H 0.0000 0.0000 'International Tables Vol C Tables 4.2.6.8 and 6.1.1.4'
Br Br -0.2901 2.4595 'International Tables Vol C Tables 4.2.6.8 and 6.1.1.4'
O O 0.0106 0.0060 'International Tables Vol C Tables 4.2.6.8 and 6.1.1.4'

loop_
_geom_angle_atom_site_label_1
_geom_angle_atom_site_label_2
_geom_angle_atom_site_label_3
_geom_angle
_geom_angle_site_symmetry_1
_geom_angle_site_symmetry_3
_geom_angle_publ_flag
C3B C4B C5B 119.9(4) . . ?
C7A C6A Br1A 120.0(3) . . ?
C7A C6A C5A 120.5(4) . . ?
C5A C6A Br1A 119.5(3) . . ?
C7A C2A C1A 122.4(4) . . ?
C7A C2A C3A 118.9(4) . . ?
C3A C2A C1A 118.8(4) . . ?
C4B C5B C6B 118.9(4) . . ?
O4B C5B C4B 122.6(4) . . ?
O4B C5B C6B 118.4(4) . . ?
O1A C1A C2A 113.2(4) . . ?
O2A C1A O1A 123.2(4) . . ?
O2A C1A C2A 123.6(4) . . ?
C5B C6B Br1B 119.5(3) . . ?
C7B C6B Br1B 120.0(4) . . ?
C7B C6B C5B 120.6(4) . . ?
C2A C7A C6A 121.0(4) . . ?
C6B C7B C2B 121.2(4) . . ?
O1B C1B C2B 114.5(4) . . ?
O2B C1B O1B 122.9(4) . . ?
O2B C1B C2B 122.6(4) . . ?
C5A C4A C3A 121.1(4) . . ?
O4A C5A C6A 117.6(4) . . ?
O4A C5A C4A 123.6(4) . . ?
C4A C5A C6A 118.9(4) . . ?
C4B C3B C2B 120.5(4) . . ?
O3B C3B C4B 117.5(4) . . ?
O3B C3B C2B 121.9(4) . . ?
C7B C2B C1B 119.9(4) . . ?
C7B C2B C3B 118.9(4) . . ?
C3B C2B C1B 121.2(4) . . ?
O3A C3A C2A 122.5(4) . . ?
O3A C3A C4A 117.8(4) . . ?
C4A C3A C2A 119.7(4) . . ?
C3S O3S C3S 111.3(4) 8_565 . ?
C1S O1S C1S 109.1(4) . 8_565 ?
C4S O4S C4S 111.0(4) 8_565 . ?
C2S O2S C2S 109.8(4) 8_565 . ?
O3S C3S C4S 110.3(3) . . ?
O2S C2S C1S 110.7(3) . . ?
O1S C1S C2S 110.0(3) . . ?
O4S C4S C3S 109.7(3) . . ?

loop_
_geom_bond_atom_site_label_1
_geom_bond_atom_site_label_2
_geom_bond_distance
_geom_bond_site_symmetry_2
_geom_bond_publ_flag
Br1A C6A 1.887(4) . ?
Br1B C6B 1.891(4) . ?
O1A C1A 1.323(6) . ?
O2A C1A 1.225(6) . ?
C4B C5B 1.400(6) . ?
C4B C3B 1.390(6) . ?
C6A C7A 1.386(6) . ?
C6A C5A 1.409(6) . ?
C2A C1A 1.472(6) . ?
C2A C7A 1.377(6) . ?
C2A C3A 1.417(6) . ?
C5B C6B 1.409(7) . ?
C5B O4B 1.341(5) . ?
C6B C7B 1.363(6) . ?
O4A C5A 1.347(5) . ?
O1B C1B 1.306(6) . ?
O3B C3B 1.360(5) . ?
O3A C3A 1.346(5) . ?
O2B C1B 1.234(6) . ?
C7B C2B 1.392(6) . ?
C1B C2B 1.455(6) . ?
C4A C5A 1.372(6) . ?
C4A C3A 1.400(6) . ?
C3B C2B 1.402(6) . ?
O3S C3S 1.435(4) 8_565 ?
O3S C3S 1.435(4) . ?
O1S C1S 1.438(4) . ?
O1S C1S 1.438(4) 8_565 ?
O4S C4S 1.423(4) 8_565 ?
O4S C4S 1.423(4) . ?
O2S C2S 1.422(4) 8_565 ?
O2S C2S 1.422(4) . ?
C3S C4S 1.494(5) . ?
C2S C1S 1.503(5) . ?
